data_1010625
loop_
_publ_author_name
'Klug, H P'

_publ_section_title
;
The crystal structure of potassium thiocyanate
;
_journal_coden_ASTM ZEKGAX
_journal_name_full
;
Zeitschrift fuer Kristallographie, Kristallgeometrie, Kristallphysik,
Kristallchemie (-144,1977)
;
_journal_page_first 214
_journal_page_last 222
_journal_volume 85
_journal_year 1933
_chemical_formula_structural 'K S C N'
_chemical_formula_sum 'C K N S'
_chemical_name_systematic 'Potassium thiocyanate'
_space_group_IT_number 57
_symmetry_cell_setting orthorhombic
_symmetry_Int_Tables_number 57
_symmetry_space_group_name_Hall '-P 2bc 2c'
_symmetry_space_group_name_H-M 'P c m b'
_cell_angle_alpha 90
_cell_angle_beta 90
_cell_angle_gamma 90
_cell_formula_units_Z 4
_cell_length_a 6.66
_cell_length_b 7.58
_cell_length_c 6.635
_cell_volume 335.0
_cod_depositor_comments
;
 Correcting the summary chemical formula by changing it from 'K N S'
 to 'C K N S'.

 Antanas Vaitkus,
 2018-07-07
;
_cod_database_code 1010625

loop_
_symmetry_equiv_pos_as_xyz
x,y,z
-x,1/2+y,-z
x,-y,1/2-z
-x,1/2-y,1/2+z
-x,-y,-z
x,1/2-y,z
-x,y,1/2+z
x,1/2+y,1/2-z

loop_
_atom_site_label
_atom_site_type_symbol
_atom_site_symmetry_multiplicity
_atom_site_Wyckoff_symbol
_atom_site_fract_x
_atom_site_fract_y
_atom_site_fract_z
_atom_site_occupancy
_atom_site_attached_hydrogens
_atom_site_calc_flag
K1 K1+ 4 c 0.212 0. 0.75 1. 0 d
N1 N3- 4 d 0.08 0.25 0.4 1. 0 d
C1 C4+ 4 d 0.205 0.25 0.28 1. 0 d
S1 S2- 4 d 0.385 0.25 0.095 1. 0 d

loop_
_atom_type_symbol
_atom_type_oxidation_number
K1+ 1.000
N3- -3.000
C4+ 4.000
S2- -2.000
